data_7115265
loop_
_publ_author_name
'Matea Vlatkovic'
'Luca Bernardi'
'Edwin Otten'
'Ben L. Feringa'

_publ_section_title
;
 Dual stereocontrol over the Henry reaction using a light- and
 heat-triggered organocatalyst
;
_journal_name_full Chem.Commun.
_journal_page_first 7773
_journal_paper_doi 10.1039/C4CC00794H
_journal_volume 50
_journal_year 2014
_chemical_absolute_configuration ad
_chemical_formula_sum 'C44 H49 F6 N5 O S'
_chemical_formula_weight 809.94
_chemical_name_systematic
; 
 ? 
;
_space_group_IT_number 4
_symmetry_cell_setting monoclinic
_symmetry_space_group_name_Hall 'P 2yb'
_symmetry_space_group_name_H-M 'P 1 21 1'
_atom_sites_solution_hydrogens geom
_atom_sites_solution_primary direct
_atom_sites_solution_secondary difmap
_audit_creation_method SHELXL-97
_cell_angle_alpha 90.00
_cell_angle_beta 110.279(4)
_cell_angle_gamma 90.00
_cell_formula_units_Z 4
_cell_length_a 15.683(3)
_cell_length_b 16.311(3)
_cell_length_c 17.436(3)
_cell_measurement_reflns_used 9916
_cell_measurement_temperature 100(2)
_cell_measurement_theta_max 109.895
_cell_measurement_theta_min 6.017
_cell_volume 4183.8(13)
_computing_structure_refinement 'SHELXL-97 (Sheldrick, 2008)'
_computing_structure_solution 'SHELXS-97 (Sheldrick, 2008)'
_diffrn_ambient_temperature 100(2)
_diffrn_measured_fraction_theta_full 0.999
_diffrn_measured_fraction_theta_max 0.999
_diffrn_radiation_monochromator graphite
_diffrn_radiation_source 'fine-focus sealed tube'
_diffrn_radiation_type CuK\a
_diffrn_radiation_wavelength 1.54178
_diffrn_reflns_av_R_equivalents 0.1102
_diffrn_reflns_av_sigmaI/netI 0.0911
_diffrn_reflns_limit_h_max 15
_diffrn_reflns_limit_h_min -15
_diffrn_reflns_limit_k_max 16
_diffrn_reflns_limit_k_min -16
_diffrn_reflns_limit_l_max 17
_diffrn_reflns_limit_l_min -17
_diffrn_reflns_number 43545
_diffrn_reflns_theta_full 50.42
_diffrn_reflns_theta_max 50.42
_diffrn_reflns_theta_min 4.69
_exptl_absorpt_coefficient_mu 1.254
_exptl_absorpt_correction_T_max 0.7516
_exptl_absorpt_correction_T_min 0.6469
_exptl_absorpt_correction_type multi-scan
_exptl_absorpt_process_details SADABS
_exptl_crystal_colour colourless
_exptl_crystal_density_diffrn 1.286
_exptl_crystal_density_method 'not measured'
_exptl_crystal_description platelet
_exptl_crystal_F_000 1704
_exptl_crystal_size_max 0.11
_exptl_crystal_size_mid 0.08
_exptl_crystal_size_min 0.02
_refine_diff_density_max 0.474
_refine_diff_density_min -0.451
_refine_diff_density_rms 0.060
_refine_ls_abs_structure_details 'Flack H D (1983), Acta Cryst. A39, 876-881'
_refine_ls_abs_structure_Flack 0.01(3)
_refine_ls_extinction_method none
_refine_ls_goodness_of_fit_ref 1.022
_refine_ls_hydrogen_treatment constr
_refine_ls_matrix_type full
_refine_ls_number_parameters 1071
_refine_ls_number_reflns 8717
_refine_ls_number_restraints 1126
_refine_ls_restrained_S_all 1.031
_refine_ls_R_factor_all 0.0929
_refine_ls_R_factor_gt 0.0590
_refine_ls_shift/su_max 0.000
_refine_ls_shift/su_mean 0.000
_refine_ls_structure_factor_coef Fsqd
_refine_ls_weighting_details 'calc w=1/[\s^2^(Fo^2^)+(0.0797P)^2^+2.5483P] where P=(Fo^2^+2Fc^2^)/3'
_refine_ls_weighting_scheme calc
_refine_ls_wR_factor_gt 0.1316
_refine_ls_wR_factor_ref 0.1468
_reflns_number_gt 6605
_reflns_number_total 8717
_reflns_threshold_expression >2sigma(I)
_cod_data_source_file c4cc00794h2.cif
_cod_data_source_block cu_molan117_0m
_cod_original_cell_volume 4183.8(14)
_cod_original_sg_symbol_H-M P2(1)
_cod_database_code 7115265

loop_
_symmetry_equiv_pos_as_xyz
'x, y, z'
'-x, y+1/2, -z'

loop_
_atom_site_label
_atom_site_type_symbol
_atom_site_fract_x
_atom_site_fract_y
_atom_site_fract_z
_atom_site_U_iso_or_equiv
_atom_site_adp_type
_atom_site_occupancy
_atom_site_symmetry_multiplicity
_atom_site_calc_flag
_atom_site_refinement_flags
_atom_site_disorder_assembly
_atom_site_disorder_group
S1_1 S 0.37585(12) -0.02756(11) 0.29089(11) 0.0294(5) Uani 1 1 d U . .
F1_1 F 0.0258(3) 0.2814(3) 0.0081(3) 0.0632(14) Uani 1 1 d U . .
F2_1 F 0.0107(3) 0.3766(3) 0.0877(3) 0.0522(12) Uani 1 1 d U . .
F3_1 F -0.0288(3) 0.2524(3) 0.1014(3) 0.0512(12) Uani 1 1 d U . .
F4_1 F 0.3106(3) 0.4521(3) 0.2848(3) 0.0659(13) Uani 1 1 d U . .
F5_1 F 0.4130(3) 0.3631(3) 0.3300(3) 0.0637(14) Uani 1 1 d U . .
F6_1 F 0.3862(3) 0.4120(3) 0.2115(3) 0.0612(13) Uani 1 1 d U . .
N1_1 N 0.2630(3) 0.0942(3) 0.2292(3) 0.0192(11) Uani 1 1 d U . .
H1_1 H 0.2221 0.0631 0.2389 0.023 Uiso 1 1 calc R . .
N2_1 N 0.3941(4) 0.0893(3) 0.1943(3) 0.0194(11) Uani 1 1 d U . .
H2B_1 H 0.4525 0.0788 0.2166 0.023 Uiso 1 1 calc R . .
N3_1 N 0.7433(3) 0.0763(3) 0.1401(3) 0.0209(11) Uani 1 1 d U . .
H3_1 H 0.6950 0.0477 0.1382 0.025 Uiso 1 1 calc R . .
N4_1 N 0.8274(3) -0.0337(3) 0.2059(3) 0.0184(11) Uani 1 1 d U . .
N5_1 N 1.0275(4) 0.0115(3) 0.0992(3) 0.0246(12) Uani 1 1 d U . .
C1_1 C 0.4527(5) 0.3056(4) 0.0124(4) 0.0209(12) Uani 1 1 d U . .
C2_1 C 0.3737(4) 0.3585(4) -0.0435(4) 0.0249(13) Uani 1 1 d U . .
H2A_1 H 0.3928 0.3907 -0.0836 0.030 Uiso 1 1 calc R . .
C3_1 C 0.3023(4) 0.2925(4) -0.0870(4) 0.0252(13) Uani 1 1 d U . .
H3A_1 H 0.2398 0.3147 -0.1029 0.030 Uiso 1 1 calc R . .
H3B_1 H 0.3126 0.2713 -0.1363 0.030 Uiso 1 1 calc R . .
C4_1 C 0.3181(5) 0.2262(4) -0.0226(4) 0.0204(12) Uani 1 1 d U . .
C5_1 C 0.4056(4) 0.2378(4) 0.0385(4) 0.0177(12) Uani 1 1 d U . .
C6_1 C 0.3354(5) 0.4142(4) 0.0071(4) 0.0312(17) Uani 1 1 d U . .
H6A_1 H 0.2868 0.4482 -0.0295 0.047 Uiso 1 1 calc R . .
H6B_1 H 0.3839 0.4495 0.0420 0.047 Uiso 1 1 calc R . .
H6C_1 H 0.3110 0.3806 0.0413 0.047 Uiso 1 1 calc R . .
C7_1 C 0.2606(5) 0.1641(4) -0.0149(4) 0.0217(13) Uani 1 1 d U . .
C8_1 C 0.2871(4) 0.1198(4) 0.0571(4) 0.0205(13) Uani 1 1 d U . .
H8_1 H 0.2495 0.0769 0.0639 0.025 Uiso 1 1 calc R . .
C9_1 C 0.3684(4) 0.1375(4) 0.1196(4) 0.0164(12) Uani 1 1 d U . .
C10_1 C 0.4296(4) 0.1978(4) 0.1135(4) 0.0172(12) Uani 1 1 d U . .
C11_1 C 0.1696(5) 0.1505(5) -0.0813(4) 0.0348(19) Uani 1 1 d U . .
H11A_1 H 0.1461 0.0964 -0.0743 0.052 Uiso 1 1 calc R . .
H11B_1 H 0.1768 0.1533 -0.1349 0.052 Uiso 1 1 calc R . .
H11C_1 H 0.1269 0.1929 -0.0778 0.052 Uiso 1 1 calc R . .
C12_1 C 0.5097(4) 0.2221(4) 0.1844(3) 0.0196(16) Uani 1 1 d U . .
H12A_1 H 0.4942 0.2203 0.2342 0.029 Uiso 1 1 calc R . .
H12B_1 H 0.5280 0.2779 0.1762 0.029 Uiso 1 1 calc R . .
H12C_1 H 0.5599 0.1842 0.1899 0.029 Uiso 1 1 calc R . .
C13_1 C 0.3425(4) 0.0586(4) 0.2342(4) 0.0178(12) Uani 1 1 d U . .
C14_1 C 0.2401(4) 0.1779(4) 0.2095(4) 0.0164(12) Uani 1 1 d U . .
C15_1 C 0.1529(5) 0.1982(4) 0.1603(4) 0.0215(13) Uani 1 1 d U . .
H15_1 H 0.1092 0.1563 0.1381 0.026 Uiso 1 1 calc R . .
C16_1 C 0.1294(5) 0.2795(4) 0.1435(4) 0.0253(12) Uani 1 1 d U . .
C17_1 C 0.1905(5) 0.3422(4) 0.1760(4) 0.0263(14) Uani 1 1 d U . .
H17_1 H 0.1736 0.3980 0.1645 0.032 Uiso 1 1 calc R . .
C18_1 C 0.2782(5) 0.3205(4) 0.2264(4) 0.0249(12) Uani 1 1 d U . .
C19_1 C 0.3014(4) 0.2403(4) 0.2436(4) 0.0190(13) Uani 1 1 d U . .
H19_1 H 0.3607 0.2270 0.2796 0.023 Uiso 1 1 calc R . .
C20_1 C 0.0350(5) 0.2985(5) 0.0862(5) 0.0370(14) Uani 1 1 d U . .
C21_1 C 0.3468(5) 0.3865(5) 0.2629(5) 0.0361(14) Uani 1 1 d U . .
C22_1 C 0.5410(5) 0.3218(4) 0.0292(4) 0.0203(12) Uani 1 1 d U . .
C23_1 C 0.5752(5) 0.4053(4) 0.0114(4) 0.0265(13) Uani 1 1 d U . .
H23_1 H 0.5301 0.4488 0.0109 0.032 Uiso 1 1 calc R . .
C24_1 C 0.6627(5) 0.4173(4) 0.0860(4) 0.0278(14) Uani 1 1 d U . .
H24A_1 H 0.7077 0.4509 0.0718 0.033 Uiso 1 1 calc R . .
H24B_1 H 0.6496 0.4437 0.1318 0.033 Uiso 1 1 calc R . .
C25_1 C 0.6967(4) 0.3294(4) 0.1075(4) 0.0221(12) Uani 1 1 d U . .
C26_1 C 0.6241(4) 0.2742(4) 0.0725(4) 0.0184(12) Uani 1 1 d U . .
C27_1 C 0.5937(5) 0.4073(4) -0.0684(4) 0.0327(18) Uani 1 1 d U . .
H27A_1 H 0.6130 0.4625 -0.0773 0.049 Uiso 1 1 calc R . .
H27B_1 H 0.5383 0.3925 -0.1136 0.049 Uiso 1 1 calc R . .
H27C_1 H 0.6420 0.3680 -0.0657 0.049 Uiso 1 1 calc R . .
C28_1 C 0.6408(5) 0.1889(4) 0.0780(4) 0.0184(12) Uani 1 1 d U . .
C29_1 C 0.7278(5) 0.1620(4) 0.1255(4) 0.0205(12) Uani 1 1 d U . .
C30_1 C 0.7989(5) 0.2189(4) 0.1645(4) 0.0226(13) Uani 1 1 d U . .
H30_1 H 0.8573 0.1994 0.1972 0.027 Uiso 1 1 calc R . .
C31_1 C 0.7827(5) 0.3028(4) 0.1545(4) 0.0252(13) Uani 1 1 d U . .
C32_1 C 0.5703(4) 0.1268(4) 0.0315(4) 0.0202(15) Uani 1 1 d U . .
H32A_1 H 0.5997 0.0834 0.0107 0.030 Uiso 1 1 calc R . .
H32B_1 H 0.5240 0.1539 -0.0144 0.030 Uiso 1 1 calc R . .
H32C_1 H 0.5416 0.1029 0.0681 0.030 Uiso 1 1 calc R . .
C33_1 C 0.8581(5) 0.3640(4) 0.1946(4) 0.0377(19) Uani 1 1 d U . .
H33A_1 H 0.9118 0.3348 0.2304 0.057 Uiso 1 1 calc R . .
H33B_1 H 0.8374 0.4032 0.2270 0.057 Uiso 1 1 calc R . .
H33C_1 H 0.8738 0.3935 0.1524 0.057 Uiso 1 1 calc R . .
C34_1 C 0.8218(4) 0.0316(4) 0.1567(4) 0.0192(12) Uani 1 1 d U . .
C35_1 C 0.8867(4) 0.0489(4) 0.1208(4) 0.0200(13) Uani 1 1 d U . .
H35_1 H 0.8798 0.0961 0.0873 0.024 Uiso 1 1 calc R . .
C36_1 C 0.9611(5) -0.0021(4) 0.1334(4) 0.0213(12) Uani 1 1 d U . .
C37_1 C 0.9694(4) -0.0701(4) 0.1869(4) 0.0220(13) Uani 1 1 d U . .
H37_1 H 1.0199 -0.1062 0.2000 0.026 Uiso 1 1 calc R . .
C38_1 C 0.9007(4) -0.0816(4) 0.2190(4) 0.0228(13) Uani 1 1 d U . .
H38_1 H 0.9061 -0.1278 0.2536 0.027 Uiso 1 1 calc R . .
C39_1 C 0.9997(5) 0.0533(4) 0.0200(4) 0.0313(17) Uani 1 1 d U . .
H39A_1 H 1.0536 0.0660 0.0059 0.047 Uiso 1 1 calc R . .
H39B_1 H 0.9679 0.1042 0.0231 0.047 Uiso 1 1 calc R . .
H39C_1 H 0.9590 0.0175 -0.0221 0.047 Uiso 1 1 calc R . .
C40_1 C 1.0998(4) -0.0487(4) 0.1130(4) 0.0277(17) Uani 1 1 d U . .
H40A_1 H 1.1435 -0.0294 0.0883 0.041 Uiso 1 1 calc R . .
H40B_1 H 1.0737 -0.1010 0.0882 0.041 Uiso 1 1 calc R . .
H40C_1 H 1.1308 -0.0563 0.1719 0.041 Uiso 1 1 calc R . .
S1_2 S 0.39154(11) 0.52538(10) 0.76176(10) 0.0210(5) Uani 1 1 d U . .
F1_2 F 0.2572(3) 0.3498(3) 0.4186(2) 0.0666(14) Uani 1 1 d U . .
F2_2 F 0.2426(4) 0.2206(3) 0.4041(2) 0.0680(14) Uani 1 1 d U . .
F3_2 F 0.1264(3) 0.2946(3) 0.3752(2) 0.0605(13) Uani 1 1 d U . .
F4A_2 F 0.1317(11) 0.1263(8) 0.7104(7) 0.081(3) Uani 0.561(8) 1 d PDU A 1
F5A_2 F 0.0444(8) 0.1168(8) 0.5821(8) 0.080(3) Uani 0.561(8) 1 d PDU A 1
F6A_2 F 0.1741(7) 0.0615(5) 0.6266(6) 0.089(3) Uani 0.561(8) 1 d PDU A 1
F4B_2 F 0.0525(9) 0.1686(8) 0.6684(8) 0.083(3) Uani 0.439(8) 1 d PDU A 2
F5B_2 F 0.0723(12) 0.0836(8) 0.5844(10) 0.071(3) Uani 0.439(8) 1 d PDU A 2
F6B_2 F 0.1583(14) 0.0988(10) 0.7037(10) 0.084(3) Uani 0.439(8) 1 d PDU A 2
N1_2 N 0.2880(3) 0.3944(3) 0.7097(3) 0.0167(11) Uani 1 1 d U . .
H1_2 H 0.2577 0.4110 0.7408 0.020 Uiso 1 1 calc R . .
N2_2 N 0.4324(3) 0.3915(3) 0.6990(3) 0.0167(11) Uani 1 1 d U . .
H2B_2 H 0.4719 0.4235 0.6882 0.020 Uiso 1 1 calc R . .
N3_2 N 0.7819(3) 0.4077(3) 0.6362(3) 0.0180(11) Uani 1 1 d U . .
H3_2 H 0.7651 0.4072 0.6794 0.022 Uiso 1 1 calc R . .
N4_2 N 0.8518(3) 0.5309(3) 0.6839(3) 0.0197(11) Uani 1 1 d U . .
N5_2 N 1.0449(4) 0.4925(4) 0.5694(3) 0.0272(12) Uani 1 1 d U . .
C1_2 C 0.5212(5) 0.1460(4) 0.5676(4) 0.0185(11) Uani 1 1 d U . .
C2_2 C 0.4741(5) 0.0622(4) 0.5618(4) 0.0241(13) Uani 1 1 d U . .
H2A_2 H 0.5118 0.0180 0.5496 0.029 Uiso 1 1 calc R . .
C3_2 C 0.4716(5) 0.0519(4) 0.6497(4) 0.0255(13) Uani 1 1 d U . .
H3A_2 H 0.4186 0.0188 0.6495 0.031 Uiso 1 1 calc R . .
H3B_2 H 0.5280 0.0258 0.6865 0.031 Uiso 1 1 calc R . .
C4_2 C 0.4637(5) 0.1405(4) 0.6752(4) 0.0211(11) Uani 1 1 d U . .
C5_2 C 0.4908(4) 0.1939(4) 0.6250(4) 0.0192(11) Uani 1 1 d U . .
C6_2 C 0.3780(5) 0.0614(4) 0.4985(4) 0.0310(18) Uani 1 1 d U . .
H6A_2 H 0.3508 0.0072 0.4976 0.047 Uiso 1 1 calc R . .
H6B_2 H 0.3806 0.0737 0.4443 0.047 Uiso 1 1 calc R . .
H6C_2 H 0.3409 0.1029 0.5129 0.047 Uiso 1 1 calc R . .
C7_2 C 0.4734(4) 0.2798(4) 0.6278(4) 0.0168(12) Uani 1 1 d U . .
C8_2 C 0.4441(4) 0.3050(4) 0.6906(4) 0.0175(11) Uani 1 1 d U . .
C9_2 C 0.4283(4) 0.2525(4) 0.7455(4) 0.0204(13) Uani 1 1 d U . .
H9_2 H 0.4127 0.2742 0.7895 0.024 Uiso 1 1 calc R . .
C10_2 C 0.4349(5) 0.1658(4) 0.7380(4) 0.0219(12) Uani 1 1 d U . .
C11_2 C 0.4802(4) 0.3376(4) 0.5629(4) 0.0207(16) Uani 1 1 d U . .
H11A_2 H 0.4357 0.3818 0.5551 0.031 Uiso 1 1 calc R . .
H11B_2 H 0.4678 0.3077 0.5115 0.031 Uiso 1 1 calc R . .
H11C_2 H 0.5416 0.3609 0.5800 0.031 Uiso 1 1 calc R . .
C12_2 C 0.4089(5) 0.1077(4) 0.7926(4) 0.0265(17) Uani 1 1 d U . .
H12A_2 H 0.3987 0.1384 0.8369 0.040 Uiso 1 1 calc R . .
H12B_2 H 0.4580 0.0679 0.8157 0.040 Uiso 1 1 calc R . .
H12C_2 H 0.3531 0.0787 0.7608 0.040 Uiso 1 1 calc R . .
C13_2 C 0.3690(5) 0.4296(4) 0.7213(4) 0.0164(12) Uani 1 1 d U . .
C14_2 C 0.2470(4) 0.3318(4) 0.6504(4) 0.0205(12) Uani 1 1 d U . .
C15_2 C 0.2495(4) 0.3384(4) 0.5727(4) 0.0199(13) Uani 1 1 d U . .
H15_2 H 0.2783 0.3845 0.5588 0.024 Uiso 1 1 calc R . .
C16_2 C 0.2110(5) 0.2791(4) 0.5147(4) 0.0259(12) Uani 1 1 d U . .
C17_2 C 0.1669(5) 0.2115(4) 0.5350(4) 0.0322(14) Uani 1 1 d U . .
H17_2 H 0.1398 0.1702 0.4957 0.039 Uiso 1 1 calc R . .
C18_2 C 0.1639(5) 0.2066(5) 0.6119(4) 0.0415(14) Uani 1 1 d U A .
C19_2 C 0.2046(5) 0.2660(4) 0.6703(4) 0.0286(14) Uani 1 1 d U . .
H19_2 H 0.2029 0.2610 0.7240 0.034 Uiso 1 1 calc R . .
C20_2 C 0.2106(6) 0.2861(5) 0.4295(4) 0.0360(14) Uani 1 1 d U . .
C21_2 C 0.1200(7) 0.1351(5) 0.6336(5) 0.0655(18) Uani 1 1 d DU . .
C22_2 C 0.5786(4) 0.1618(4) 0.5288(4) 0.0186(11) Uani 1 1 d U . .
C23_2 C 0.5847(5) 0.1085(4) 0.4594(4) 0.0215(12) Uani 1 1 d U . .
H23_2 H 0.5279 0.0755 0.4353 0.026 Uiso 1 1 calc R . .
C24_2 C 0.5925(5) 0.1728(4) 0.3975(4) 0.0221(13) Uani 1 1 d U . .
H24A_2 H 0.6263 0.1508 0.3635 0.027 Uiso 1 1 calc R . .
H24B_2 H 0.5317 0.1913 0.3614 0.027 Uiso 1 1 calc R . .
C25_2 C 0.6436(4) 0.2408(4) 0.4510(4) 0.0193(12) Uani 1 1 d U . .
C26_2 C 0.6377(4) 0.2350(4) 0.5298(4) 0.0164(11) Uani 1 1 d U . .
C27_2 C 0.6677(4) 0.0523(4) 0.4873(4) 0.0289(17) Uani 1 1 d U . .
H27A_2 H 0.6678 0.0171 0.4418 0.043 Uiso 1 1 calc R . .
H27B_2 H 0.6655 0.0182 0.5328 0.043 Uiso 1 1 calc R . .
H27C_2 H 0.7232 0.0856 0.5052 0.043 Uiso 1 1 calc R . .
C28_2 C 0.6880(4) 0.2855(4) 0.5938(4) 0.0144(12) Uani 1 1 d U . .
C29_2 C 0.7372(4) 0.3514(4) 0.5729(4) 0.0182(12) Uani 1 1 d U . .
C30_2 C 0.7371(4) 0.3606(4) 0.4934(4) 0.0201(13) Uani 1 1 d U . .
H30_2 H 0.7686 0.4056 0.4811 0.024 Uiso 1 1 calc R . .
C31_2 C 0.6920(4) 0.3053(4) 0.4312(4) 0.0215(13) Uani 1 1 d U . .
C32_2 C 0.6978(4) 0.2698(4) 0.6800(3) 0.0196(15) Uani 1 1 d U . .
H32A_2 H 0.7612 0.2785 0.7150 0.029 Uiso 1 1 calc R . .
H32B_2 H 0.6802 0.2131 0.6857 0.029 Uiso 1 1 calc R . .
H32C_2 H 0.6584 0.3075 0.6963 0.029 Uiso 1 1 calc R . .
C33_2 C 0.6950(5) 0.3161(5) 0.3460(4) 0.0347(18) Uani 1 1 d U . .
H33A_2 H 0.7374 0.3603 0.3462 0.052 Uiso 1 1 calc R . .
H33B_2 H 0.6342 0.3299 0.3081 0.052 Uiso 1 1 calc R . .
H33C_2 H 0.7155 0.2649 0.3284 0.052 Uiso 1 1 calc R . .
C34_2 C 0.8490(4) 0.4634(4) 0.6371(4) 0.0168(12) Uani 1 1 d U . .
C35_2 C 0.9115(4) 0.4480(4) 0.5987(4) 0.0198(12) Uani 1 1 d U . .
H35_2 H 0.9077 0.3991 0.5681 0.024 Uiso 1 1 calc R . .
C36_2 C 0.9815(4) 0.5064(4) 0.6058(4) 0.0219(12) Uani 1 1 d U . .
C37_2 C 0.9816(5) 0.5766(4) 0.6526(4) 0.0225(13) Uani 1 1 d U . .
H37_2 H 1.0253 0.6187 0.6584 0.027 Uiso 1 1 calc R . .
C38_2 C 0.9189(4) 0.5835(4) 0.6892(4) 0.0209(13) Uani 1 1 d U . .
H38_2 H 0.9230 0.6307 0.7222 0.025 Uiso 1 1 calc R . .
C39_2 C 1.1189(5) 0.5506(5) 0.5815(4) 0.0379(19) Uani 1 1 d U . .
H39A_2 H 1.1606 0.5296 0.5553 0.057 Uiso 1 1 calc R . .
H39B_2 H 1.1517 0.5578 0.6401 0.057 Uiso 1 1 calc R . .
H39C_2 H 1.0941 0.6034 0.5570 0.057 Uiso 1 1 calc R . .
C40_2 C 1.0302(5) 0.4257(5) 0.5108(4) 0.0365(18) Uani 1 1 d U . .
H40A_2 H 1.0723 0.4313 0.4807 0.055 Uiso 1 1 calc R . .
H40B_2 H 0.9675 0.4276 0.4724 0.055 Uiso 1 1 calc R . .
H40C_2 H 1.0408 0.3732 0.5400 0.055 Uiso 1 1 calc R . .
O1_3 O 0.1852(4) 0.6619(4) 0.0685(4) 0.0618(14) Uani 1 1 d U . .
C1_3 C 0.2397(5) 0.7327(5) 0.0798(5) 0.0481(17) Uani 1 1 d U . .
H1A_3 H 0.2189 0.7747 0.1103 0.058 Uiso 1 1 calc R . .
H1B_3 H 0.2356 0.7560 0.0262 0.058 Uiso 1 1 calc R . .
C2_3 C 0.3367(5) 0.7079(5) 0.1274(5) 0.0404(16) Uani 1 1 d U . .
H2A_3 H 0.3754 0.7123 0.0933 0.049 Uiso 1 1 calc R . .
H2B_3 H 0.3628 0.7424 0.1768 0.049 Uiso 1 1 calc R . .
C3_3 C 0.3278(5) 0.6207(5) 0.1500(5) 0.0475(17) Uani 1 1 d U . .
H3A_3 H 0.3792 0.5874 0.1465 0.057 Uiso 1 1 calc R . .
H3B_3 H 0.3266 0.6170 0.2062 0.057 Uiso 1 1 calc R . .
C4_3 C 0.2438(6) 0.5931(5) 0.0919(6) 0.0651(19) Uani 1 1 d U . .
H4A_3 H 0.2541 0.5694 0.0435 0.078 Uiso 1 1 calc R . .
H4B_3 H 0.2165 0.5504 0.1165 0.078 Uiso 1 1 calc R . .
O1_4 O 0.0768(6) 0.5302(5) 0.1923(5) 0.123(2) Uani 1 1 d U . .
C1_4 C 0.0938(9) 0.6173(8) 0.2189(7) 0.124(3) Uani 1 1 d U . .
H1A_4 H 0.0361 0.6479 0.2070 0.149 Uiso 1 1 calc R . .
H1B_4 H 0.1321 0.6452 0.1922 0.149 Uiso 1 1 calc R . .
C2_4 C 0.1433(9) 0.6090(8) 0.3104(7) 0.122(3) Uani 1 1 d U . .
H2A_4 H 0.2098 0.6092 0.3225 0.146 Uiso 1 1 calc R . .
H2B_4 H 0.1278 0.6556 0.3394 0.146 Uiso 1 1 calc R . .
C3_4 C 0.1153(9) 0.5301(7) 0.3386(7) 0.119(3) Uani 1 1 d U . .
H3A_4 H 0.0825 0.5400 0.3771 0.143 Uiso 1 1 calc R . .
H3B_4 H 0.1685 0.4945 0.3653 0.143 Uiso 1 1 calc R . .
C4_4 C 0.0505(9) 0.4912(8) 0.2559(7) 0.119(3) Uani 1 1 d U . .
H4A_4 H 0.0592 0.4311 0.2558 0.143 Uiso 1 1 calc R . .
H4B_4 H -0.0140 0.5027 0.2479 0.143 Uiso 1 1 calc R . .

loop_
_atom_site_aniso_label
_atom_site_aniso_U_11
_atom_site_aniso_U_22
_atom_site_aniso_U_33
_atom_site_aniso_U_23
_atom_site_aniso_U_13
_atom_site_aniso_U_12
S1_1 0.0326(12) 0.0239(12) 0.0413(12) 0.0172(9) 0.0249(10) 0.0087(9)
F1_1 0.066(3) 0.076(3) 0.037(2) 0.006(2) 0.004(2) 0.031(3)
F2_1 0.054(3) 0.032(2) 0.070(3) 0.015(2) 0.020(2) 0.018(2)
F3_1 0.031(2) 0.043(3) 0.074(3) 0.014(2) 0.012(2) 0.006(2)
F4_1 0.075(3) 0.037(3) 0.097(4) -0.033(2) 0.044(3) -0.017(2)
F5_1 0.081(3) 0.041(3) 0.051(3) 0.001(2) -0.001(2) -0.026(2)
F6_1 0.086(3) 0.060(3) 0.052(3) -0.019(2) 0.042(2) -0.043(3)
N1_1 0.021(2) 0.016(2) 0.022(2) 0.001(2) 0.010(2) 0.001(2)
N2_1 0.023(3) 0.020(3) 0.018(2) 0.0023(19) 0.011(2) -0.002(2)
N3_1 0.019(2) 0.020(2) 0.024(2) 0.006(2) 0.008(2) -0.001(2)
N4_1 0.022(3) 0.017(3) 0.020(2) 0.003(2) 0.012(2) -0.001(2)
N5_1 0.027(3) 0.031(3) 0.020(2) -0.003(2) 0.013(2) -0.004(2)
C1_1 0.031(2) 0.017(3) 0.019(2) 0.002(2) 0.014(2) -0.001(2)
C2_1 0.033(3) 0.024(3) 0.022(3) 0.007(2) 0.015(2) 0.002(2)
C3_1 0.031(3) 0.027(3) 0.021(3) 0.004(2) 0.014(2) 0.003(2)
C4_1 0.028(2) 0.022(3) 0.016(2) 0.000(2) 0.013(2) 0.002(2)
C5_1 0.026(2) 0.016(3) 0.017(2) 0.000(2) 0.0144(19) 0.001(2)
C6_1 0.039(4) 0.023(4) 0.037(4) 0.002(3) 0.019(3) 0.003(3)
C7_1 0.025(3) 0.024(3) 0.020(3) -0.001(2) 0.012(2) 0.000(2)
C8_1 0.022(3) 0.018(3) 0.023(3) 0.000(2) 0.011(2) -0.003(2)
C9_1 0.023(3) 0.017(3) 0.016(2) 0.000(2) 0.014(2) 0.000(2)
C10_1 0.023(3) 0.018(3) 0.017(2) -0.001(2) 0.015(2) 0.000(2)
C11_1 0.036(4) 0.045(5) 0.022(4) 0.009(3) 0.009(3) -0.005(3)
C12_1 0.028(4) 0.019(4) 0.014(3) 0.002(3) 0.011(3) 0.000(3)
C13_1 0.023(3) 0.017(3) 0.018(3) 0.002(2) 0.013(2) 0.001(2)
C14_1 0.024(3) 0.015(2) 0.016(3) 0.001(2) 0.015(2) 0.000(2)
C15_1 0.026(3) 0.020(3) 0.022(3) 0.000(2) 0.012(2) 0.001(2)
C16_1 0.034(2) 0.019(3) 0.029(3) 0.004(2) 0.020(2) 0.006(2)
C17_1 0.039(3) 0.016(3) 0.033(3) 0.005(3) 0.025(2) 0.004(2)
C18_1 0.038(3) 0.019(2) 0.028(3) -0.001(2) 0.025(2) -0.003(2)
C19_1 0.027(3) 0.020(2) 0.018(3) 0.003(2) 0.018(2) -0.003(2)
C20_1 0.040(3) 0.031(3) 0.043(3) 0.009(3) 0.018(3) 0.014(3)
C21_1 0.052(3) 0.026(3) 0.040(3) -0.007(3) 0.027(2) -0.010(3)
C22_1 0.031(2) 0.015(2) 0.019(2) 0.003(2) 0.014(2) -0.001(2)
C23_1 0.033(3) 0.017(3) 0.030(3) 0.006(2) 0.012(2) -0.004(2)
C24_1 0.034(3) 0.018(3) 0.033(3) -0.001(3) 0.013(2) -0.006(2)
C25_1 0.028(2) 0.019(2) 0.025(3) 0.000(2) 0.017(2) -0.002(2)
C26_1 0.028(2) 0.018(2) 0.017(2) 0.005(2) 0.018(2) -0.001(2)
C27_1 0.046(5) 0.019(4) 0.038(3) 0.007(3) 0.021(3) -0.007(4)
C28_1 0.028(3) 0.018(2) 0.014(3) 0.003(2) 0.014(2) -0.001(2)
C29_1 0.027(3) 0.021(2) 0.019(3) 0.004(2) 0.015(2) 0.002(2)
C30_1 0.027(3) 0.025(3) 0.021(3) 0.003(3) 0.015(2) 0.000(2)
C31_1 0.027(3) 0.025(3) 0.029(3) -0.003(3) 0.017(2) -0.004(2)
C32_1 0.027(4) 0.021(3) 0.016(3) 0.001(3) 0.012(3) 0.004(3)
C33_1 0.034(4) 0.036(4) 0.042(4) -0.011(4) 0.012(3) -0.009(3)
C34_1 0.022(2) 0.018(3) 0.018(3) 0.001(2) 0.007(2) 0.001(2)
C35_1 0.026(3) 0.019(3) 0.016(3) 0.004(2) 0.008(2) -0.001(2)
C36_1 0.025(3) 0.024(3) 0.018(3) -0.003(2) 0.012(2) -0.001(2)
C37_1 0.023(3) 0.021(3) 0.023(3) -0.001(2) 0.010(2) 0.002(2)
C38_1 0.026(3) 0.020(3) 0.023(3) 0.002(2) 0.009(2) 0.002(2)
C39_1 0.037(4) 0.040(5) 0.022(4) -0.001(3) 0.017(3) -0.007(3)
C40_1 0.025(4) 0.038(5) 0.022(4) -0.011(3) 0.011(3) -0.004(3)
S1_2 0.0303(11) 0.0140(10) 0.0233(10) -0.0043(8) 0.0150(9) -0.0009(9)
F1_2 0.106(4) 0.072(3) 0.026(2) -0.011(2) 0.028(2) -0.055(3)
F2_2 0.123(4) 0.058(3) 0.036(3) -0.001(2) 0.045(3) 0.025(3)
F3_2 0.057(3) 0.096(4) 0.022(2) 0.008(2) 0.005(2) -0.007(2)
F4A_2 0.126(7) 0.068(7) 0.042(3) 0.007(4) 0.020(4) -0.057(5)
F5A_2 0.100(5) 0.076(6) 0.055(4) 0.011(5) 0.016(4) -0.070(4)
F6A_2 0.134(6) 0.044(4) 0.082(5) 0.010(4) 0.029(5) -0.039(4)
F4B_2 0.106(6) 0.068(6) 0.087(5) -0.007(5) 0.049(4) -0.054(5)
F5B_2 0.111(7) 0.042(6) 0.053(4) -0.001(4) 0.018(5) -0.049(5)
F6B_2 0.121(7) 0.058(6) 0.058(4) 0.016(4) 0.012(5) -0.044(5)
N1_2 0.023(2) 0.019(3) 0.015(2) -0.0025(19) 0.016(2) 0.000(2)
N2_2 0.022(2) 0.014(2) 0.019(2) -0.004(2) 0.014(2) -0.005(2)
N3_2 0.027(3) 0.020(3) 0.012(2) -0.0022(19) 0.013(2) -0.004(2)
N4_2 0.023(3) 0.019(3) 0.018(2) -0.001(2) 0.007(2) -0.002(2)
N5_2 0.022(3) 0.044(3) 0.020(3) 0.002(2) 0.013(2) 0.001(2)
C1_2 0.027(3) 0.012(2) 0.018(2) 0.000(2) 0.0088(19) 0.003(2)
C2_2 0.033(3) 0.014(3) 0.028(3) -0.003(2) 0.013(2) -0.001(2)
C3_2 0.035(3) 0.014(3) 0.029(3) 0.000(2) 0.013(2) 0.000(3)
C4_2 0.031(3) 0.013(2) 0.021(2) 0.000(2) 0.011(2) 0.000(2)
C5_2 0.025(3) 0.015(2) 0.017(2) -0.0023(19) 0.008(2) -0.001(2)
C6_2 0.037(4) 0.024(4) 0.034(4) -0.006(3) 0.014(3) -0.008(3)
C7_2 0.021(3) 0.015(2) 0.017(2) -0.004(2) 0.010(2) -0.004(2)
C8_2 0.022(3) 0.014(2) 0.020(2) -0.004(2) 0.011(2) -0.005(2)
C9_2 0.028(3) 0.018(2) 0.019(3) -0.002(2) 0.012(2) -0.003(3)
C10_2 0.031(3) 0.018(2) 0.018(3) 0.001(2) 0.011(2) -0.002(3)
C11_2 0.026(4) 0.018(4) 0.017(3) 0.000(3) 0.006(3) 0.000(3)
C12_2 0.040(4) 0.024(4) 0.020(4) 0.007(3) 0.016(3) 0.007(3)
C13_2 0.027(3) 0.013(3) 0.015(3) 0.000(2) 0.015(2) -0.002(2)
C14_2 0.026(3) 0.019(3) 0.020(2) -0.002(2) 0.012(2) -0.002(2)
C15_2 0.026(3) 0.017(3) 0.020(2) -0.002(2) 0.012(2) -0.001(2)
C16_2 0.035(3) 0.024(3) 0.019(2) -0.002(2) 0.009(2) -0.003(2)
C17_2 0.046(3) 0.028(3) 0.021(2) -0.005(2) 0.009(3) -0.014(3)
C18_2 0.059(3) 0.036(3) 0.025(3) -0.002(2) 0.010(3) -0.027(2)
C19_2 0.038(3) 0.029(3) 0.019(3) 0.001(2) 0.010(3) -0.015(3)
C20_2 0.052(3) 0.036(3) 0.020(2) -0.004(3) 0.013(2) -0.007(3)
C21_2 0.096(4) 0.055(4) 0.044(3) 0.001(3) 0.022(3) -0.048(3)
C22_2 0.025(3) 0.014(3) 0.017(2) -0.001(2) 0.009(2) 0.004(2)
C23_2 0.027(3) 0.020(3) 0.019(3) -0.004(2) 0.009(2) 0.001(2)
C24_2 0.024(3) 0.024(3) 0.020(3) -0.004(2) 0.010(2) 0.001(2)
C25_2 0.024(3) 0.019(3) 0.017(2) -0.002(2) 0.009(2) 0.001(2)
C26_2 0.020(3) 0.015(3) 0.018(2) -0.001(2) 0.011(2) 0.008(2)
C27_2 0.033(4) 0.026(4) 0.029(4) -0.007(3) 0.013(3) 0.008(3)
C28_2 0.017(3) 0.012(3) 0.018(2) -0.003(2) 0.011(2) 0.009(2)
C29_2 0.021(3) 0.017(3) 0.017(2) -0.004(2) 0.008(2) 0.005(2)
C30_2 0.024(3) 0.021(3) 0.017(2) -0.001(2) 0.009(2) 0.000(2)
C31_2 0.028(3) 0.025(3) 0.015(2) -0.002(2) 0.012(2) -0.001(2)
C32_2 0.027(4) 0.018(4) 0.019(3) -0.004(3) 0.015(3) 0.002(3)
C33_2 0.044(4) 0.046(5) 0.015(3) -0.004(3) 0.011(3) -0.013(4)
C34_2 0.024(3) 0.018(3) 0.011(2) 0.001(2) 0.009(2) -0.003(2)
C35_2 0.024(3) 0.026(3) 0.012(3) -0.001(2) 0.010(2) -0.001(2)
C36_2 0.023(3) 0.031(3) 0.016(3) 0.003(2) 0.011(2) 0.000(2)
C37_2 0.025(3) 0.025(3) 0.019(3) 0.003(2) 0.010(2) -0.004(3)
C38_2 0.026(3) 0.020(3) 0.017(3) -0.003(2) 0.008(2) -0.007(2)
C39_2 0.024(4) 0.064(5) 0.033(4) 0.007(4) 0.020(3) -0.002(3)
C40_2 0.037(4) 0.053(5) 0.030(4) -0.003(3) 0.026(3) 0.009(4)
O1_3 0.044(3) 0.042(3) 0.088(3) 0.012(3) 0.009(3) 0.002(2)
C1_3 0.042(3) 0.036(3) 0.063(4) 0.001(3) 0.013(3) 0.002(3)
C2_3 0.040(3) 0.039(3) 0.046(3) 0.002(3) 0.020(3) 0.006(3)
C3_3 0.045(3) 0.040(3) 0.056(4) 0.004(3) 0.016(3) 0.006(3)
C4_3 0.055(4) 0.041(3) 0.082(4) 0.010(3) 0.001(3) 0.003(3)
O1_4 0.155(5) 0.105(5) 0.104(4) 0.010(4) 0.040(4) -0.035(4)
C1_4 0.151(6) 0.103(5) 0.108(5) 0.010(4) 0.031(5) -0.044(5)
C2_4 0.146(6) 0.103(5) 0.105(5) 0.014(4) 0.031(5) -0.047(5)
C3_4 0.141(6) 0.102(5) 0.105(4) 0.010(4) 0.033(5) -0.043(5)
C4_4 0.146(6) 0.105(5) 0.103(5) 0.006(4) 0.039(4) -0.041(5)

loop_
_atom_type_symbol
_atom_type_description
_atom_type_scat_dispersion_real
_atom_type_scat_dispersion_imag
_atom_type_scat_source
C C 0.0181 0.0091 'International Tables Vol C Tables 4.2.6.8 and 6.1.1.4'
N N 0.0311 0.0180 'International Tables Vol C Tables 4.2.6.8 and 6.1.1.4'
F F 0.0727 0.0534 'International Tables Vol C Tables 4.2.6.8 and 6.1.1.4'
S S 0.3331 0.5567 'International Tables Vol C Tables 4.2.6.8 and 6.1.1.4'
O O 0.0492 0.0322 'International Tables Vol C Tables 4.2.6.8 and 6.1.1.4'
H H 0.0000 0.0000 'International Tables Vol C Tables 4.2.6.8 and 6.1.1.4'

loop_
_geom_angle_atom_site_label_1
_geom_angle_atom_site_label_2
_geom_angle_atom_site_label_3
_geom_angle
C13_1 N1_1 C14_1 125.4(6)
C13_1 N2_1 C9_1 129.9(5)
C34_1 N3_1 C29_1 130.0(6)
C38_1 N4_1 C34_1 115.5(5)
C36_1 N5_1 C40_1 118.6(5)
C36_1 N5_1 C39_1 117.3(5)
C40_1 N5_1 C39_1 115.5(5)
C22_1 C1_1 C5_1 131.8(6)
C22_1 C1_1 C2_1 124.7(6)
C5_1 C1_1 C2_1 103.5(5)
C6_1 C2_1 C1_1 110.9(5)
C6_1 C2_1 C3_1 109.6(5)
C1_1 C2_1 C3_1 101.9(5)
C4_1 C3_1 C2_1 103.2(5)
C7_1 C4_1 C5_1 120.7(6)
C7_1 C4_1 C3_1 130.1(6)
C5_1 C4_1 C3_1 109.0(5)
C10_1 C5_1 C4_1 121.1(6)
C10_1 C5_1 C1_1 129.5(6)
C4_1 C5_1 C1_1 108.7(5)
C8_1 C7_1 C4_1 117.8(6)
C8_1 C7_1 C11_1 121.7(6)
C4_1 C7_1 C11_1 120.3(6)
C7_1 C8_1 C9_1 120.6(6)
C8_1 C9_1 C10_1 123.5(6)
C8_1 C9_1 N2_1 118.9(6)
C10_1 C9_1 N2_1 117.6(5)
C5_1 C10_1 C9_1 115.5(6)
C5_1 C10_1 C12_1 122.4(6)
C9_1 C10_1 C12_1 121.9(5)
N2_1 C13_1 N1_1 121.2(6)
N2_1 C13_1 S1_1 119.7(5)
N1_1 C13_1 S1_1 119.1(5)
C15_1 C14_1 C19_1 118.8(6)
C15_1 C14_1 N1_1 119.6(6)
C19_1 C14_1 N1_1 121.5(6)
C14_1 C15_1 C16_1 119.8(6)
C15_1 C16_1 C17_1 121.8(6)
C15_1 C16_1 C20_1 117.9(7)
C17_1 C16_1 C20_1 120.3(6)
C16_1 C17_1 C18_1 117.6(6)
C19_1 C18_1 C17_1 120.7(6)
C19_1 C18_1 C21_1 119.9(7)
C17_1 C18_1 C21_1 119.4(6)
C18_1 C19_1 C14_1 121.3(6)
F2_1 C20_1 F1_1 106.6(6)
F2_1 C20_1 F3_1 107.0(6)
F1_1 C20_1 F3_1 104.9(6)
F2_1 C20_1 C16_1 114.0(7)
F1_1 C20_1 C16_1 111.4(6)
F3_1 C20_1 C16_1 112.4(6)
F6_1 C21_1 F5_1 106.5(6)
F6_1 C21_1 F4_1 106.7(6)
F5_1 C21_1 F4_1 105.1(6)
F6_1 C21_1 C18_1 112.0(6)
F5_1 C21_1 C18_1 113.3(6)
F4_1 C21_1 C18_1 112.7(6)
C1_1 C22_1 C26_1 132.0(6)
C1_1 C22_1 C23_1 122.6(6)
C26_1 C22_1 C23_1 105.2(5)
C27_1 C23_1 C22_1 113.3(6)
C27_1 C23_1 C24_1 111.9(5)
C22_1 C23_1 C24_1 102.3(5)
C25_1 C24_1 C23_1 102.7(5)
C31_1 C25_1 C26_1 122.1(6)
C31_1 C25_1 C24_1 128.6(6)
C26_1 C25_1 C24_1 109.3(6)
C25_1 C26_1 C28_1 119.7(6)
C25_1 C26_1 C22_1 108.8(6)
C28_1 C26_1 C22_1 131.4(6)
C29_1 C28_1 C26_1 117.9(6)
C29_1 C28_1 C32_1 119.3(6)
C26_1 C28_1 C32_1 122.6(6)
C28_1 C29_1 N3_1 118.9(6)
C28_1 C29_1 C30_1 121.2(6)
N3_1 C29_1 C30_1 119.7(6)
C31_1 C30_1 C29_1 120.0(6)
C25_1 C31_1 C30_1 118.7(6)
C25_1 C31_1 C33_1 120.7(6)
C30_1 C31_1 C33_1 120.6(6)
N4_1 C34_1 N3_1 114.2(6)
N4_1 C34_1 C35_1 123.1(6)
N3_1 C34_1 C35_1 122.6(6)
C36_1 C35_1 C34_1 120.8(6)
N5_1 C36_1 C35_1 123.5(6)
N5_1 C36_1 C37_1 119.7(6)
C35_1 C36_1 C37_1 116.8(6)
C38_1 C37_1 C36_1 117.5(6)
N4_1 C38_1 C37_1 126.2(6)
C13_2 N1_2 C14_2 125.2(5)
C13_2 N2_2 C8_2 128.3(5)
C34_2 N3_2 C29_2 126.9(5)
C38_2 N4_2 C34_2 114.9(5)
C36_2 N5_2 C39_2 119.7(6)
C36_2 N5_2 C40_2 118.9(6)
C39_2 N5_2 C40_2 120.9(5)
C22_2 C1_2 C5_2 132.9(6)
C22_2 C1_2 C2_2 122.3(6)
C5_2 C1_2 C2_2 104.8(5)
C6_2 C2_2 C1_2 112.7(5)
C6_2 C2_2 C3_2 110.8(5)
C1_2 C2_2 C3_2 101.9(5)
C4_2 C3_2 C2_2 102.5(5)
C10_2 C4_2 C5_2 124.2(6)
C10_2 C4_2 C3_2 126.4(6)
C5_2 C4_2 C3_2 109.4(5)
C4_2 C5_2 C7_2 118.9(6)
C4_2 C5_2 C1_2 109.6(6)
C7_2 C5_2 C1_2 130.8(6)
C8_2 C7_2 C5_2 115.9(6)
C8_2 C7_2 C11_2 122.5(6)
C5_2 C7_2 C11_2 121.5(5)
C9_2 C8_2 C7_2 123.7(6)
C9_2 C8_2 N2_2 118.9(5)
C7_2 C8_2 N2_2 117.4(5)
C8_2 C9_2 C10_2 121.3(6)
C4_2 C10_2 C9_2 115.0(6)
C4_2 C10_2 C12_2 123.3(6)
C9_2 C10_2 C12_2 121.7(6)
N2_2 C13_2 N1_2 121.0(6)
N2_2 C13_2 S1_2 118.6(5)
N1_2 C13_2 S1_2 120.3(5)
C19_2 C14_2 C15_2 119.7(6)
C19_2 C14_2 N1_2 120.7(6)
C15_2 C14_2 N1_2 119.6(6)
C14_2 C15_2 C16_2 120.9(6)
C15_2 C16_2 C17_2 119.5(6)
C15_2 C16_2 C20_2 121.9(6)
C17_2 C16_2 C20_2 118.5(6)
C18_2 C17_2 C16_2 118.7(6)
C17_2 C18_2 C19_2 121.1(7)
C17_2 C18_2 C21_2 118.7(7)
C19_2 C18_2 C21_2 120.1(7)
C14_2 C19_2 C18_2 120.0(6)
F2_2 C20_2 F1_2 107.1(6)
F2_2 C20_2 F3_2 104.0(6)
F1_2 C20_2 F3_2 106.0(6)
F2_2 C20_2 C16_2 113.8(6)
F1_2 C20_2 C16_2 113.2(6)
F3_2 C20_2 C16_2 112.1(6)
F5B_2 C21_2 F5A_2 32.0(10)
F5B_2 C21_2 F4A_2 118.2(13)
F5A_2 C21_2 F4A_2 118.3(12)
F5B_2 C21_2 F6B_2 108.1(13)
F5A_2 C21_2 F6B_2 125.4(13)
F4A_2 C21_2 F6B_2 29.0(11)
F5B_2 C21_2 C18_2 125.5(11)
F5A_2 C21_2 C18_2 114.6(9)
F4A_2 C21_2 C18_2 116.3(9)
F6B_2 C21_2 C18_2 119.8(11)
F5B_2 C21_2 F4B_2 100.6(12)
F5A_2 C21_2 F4B_2 75.5(10)
F4A_2 C21_2 F4B_2 59.1(8)
F6B_2 C21_2 F4B_2 86.9(12)
C18_2 C21_2 F4B_2 106.0(8)
F5B_2 C21_2 F6A_2 68.0(9)
F5A_2 C21_2 F6A_2 99.9(10)
F4A_2 C21_2 F6A_2 96.6(10)
F6B_2 C21_2 F6A_2 67.9(10)
C18_2 C21_2 F6A_2 106.6(8)
F4B_2 C21_2 F6A_2 145.8(9)
C1_2 C22_2 C26_2 132.2(6)
C1_2 C22_2 C23_2 122.5(6)
C26_2 C22_2 C23_2 104.7(5)
C22_2 C23_2 C27_2 111.8(5)
C22_2 C23_2 C24_2 102.1(5)
C27_2 C23_2 C24_2 111.5(5)
C25_2 C24_2 C23_2 103.0(5)
C31_2 C25_2 C26_2 120.8(6)
C31_2 C25_2 C24_2 128.4(5)
C26_2 C25_2 C24_2 110.9(5)
C28_2 C26_2 C25_2 122.0(6)
C28_2 C26_2 C22_2 130.9(6)
C25_2 C26_2 C22_2 106.8(5)
C26_2 C28_2 C29_2 116.3(5)
C26_2 C28_2 C32_2 122.9(6)
C29_2 C28_2 C32_2 120.6(5)
C30_2 C29_2 N3_2 122.3(6)
C30_2 C29_2 C28_2 121.0(6)
N3_2 C29_2 C28_2 116.6(5)
C29_2 C30_2 C31_2 121.8(6)
C30_2 C31_2 C25_2 117.5(5)
C30_2 C31_2 C33_2 120.5(6)
C25_2 C31_2 C33_2 122.0(6)
N4_2 C34_2 N3_2 113.8(5)
N4_2 C34_2 C35_2 123.6(6)
N3_2 C34_2 C35_2 122.4(6)
C34_2 C35_2 C36_2 119.2(6)
N5_2 C36_2 C37_2 123.2(6)
N5_2 C36_2 C35_2 120.7(6)
C37_2 C36_2 C35_2 116.1(6)
C38_2 C37_2 C36_2 119.2(6)
N4_2 C38_2 C37_2 126.8(6)
C1_3 O1_3 C4_3 107.9(6)
O1_3 C1_3 C2_3 107.6(6)
C3_3 C2_3 C1_3 103.4(7)
C4_3 C3_3 C2_3 105.1(7)
O1_3 C4_3 C3_3 107.5(7)
C4_4 O1_4 C1_4 104.2(9)
O1_4 C1_4 C2_4 102.3(10)
C3_4 C2_4 C1_4 108.7(10)
C2_4 C3_4 C4_4 102.4(10)
O1_4 C4_4 C3_4 104.9(9)

loop_
_geom_bond_atom_site_label_1
_geom_bond_atom_site_label_2
_geom_bond_distance
S1_1 C13_1 1.693(7)
F1_1 C20_1 1.349(8)
F2_1 C20_1 1.333(8)
F3_1 C20_1 1.350(8)
F4_1 C21_1 1.328(8)
F5_1 C21_1 1.323(8)
F6_1 C21_1 1.321(8)
N1_1 C13_1 1.351(8)
N1_1 C14_1 1.423(8)
N2_1 C13_1 1.333(7)
N2_1 C9_1 1.454(8)
N3_1 C34_1 1.372(8)
N3_1 C29_1 1.427(8)
N4_1 C38_1 1.342(8)
N4_1 C34_1 1.351(8)
N5_1 C36_1 1.386(8)
N5_1 C40_1 1.456(8)
N5_1 C39_1 1.464(8)
C1_1 C22_1 1.339(8)
C1_1 C5_1 1.485(9)
C1_1 C2_1 1.547(9)
C2_1 C6_1 1.527(9)
C2_1 C3_1 1.548(9)
C3_1 C4_1 1.515(9)
C4_1 C7_1 1.393(9)
C4_1 C5_1 1.428(9)
C5_1 C10_1 1.392(8)
C7_1 C8_1 1.382(9)
C7_1 C11_1 1.511(9)
C8_1 C9_1 1.391(9)
C9_1 C10_1 1.403(8)
C10_1 C12_1 1.479(8)
C14_1 C15_1 1.379(8)
C14_1 C19_1 1.384(9)
C15_1 C16_1 1.380(9)
C16_1 C17_1 1.382(9)
C16_1 C20_1 1.503(10)
C17_1 C18_1 1.397(9)
C18_1 C19_1 1.362(9)
C18_1 C21_1 1.499(10)
C22_1 C26_1 1.479(9)
C22_1 C23_1 1.534(9)
C23_1 C27_1 1.516(9)
C23_1 C24_1 1.542(9)
C24_1 C25_1 1.530(9)
C25_1 C31_1 1.383(9)
C25_1 C26_1 1.413(9)
C26_1 C28_1 1.413(9)
C28_1 C29_1 1.399(9)
C28_1 C32_1 1.510(9)
C29_1 C30_1 1.428(9)
C30_1 C31_1 1.392(9)
C31_1 C33_1 1.521(9)
C34_1 C35_1 1.397(8)
C35_1 C36_1 1.387(9)
C36_1 C37_1 1.425(9)
C37_1 C38_1 1.389(8)
S1_2 C13_2 1.699(7)
F1_2 C20_2 1.321(8)
F2_2 C20_2 1.320(8)
F3_2 C20_2 1.339(8)
F4A_2 C21_2 1.294(13)
F5A_2 C21_2 1.251(12)
F6A_2 C21_2 1.499(12)
F4B_2 C21_2 1.495(13)
F5B_2 C21_2 1.248(14)
F6B_2 C21_2 1.301(15)
N1_2 C13_2 1.344(8)
N1_2 C14_2 1.437(8)
N2_2 C13_2 1.339(7)
N2_2 C8_2 1.437(8)
N3_2 C34_2 1.387(8)
N3_2 C29_2 1.421(8)
N4_2 C38_2 1.336(8)
N4_2 C34_2 1.362(8)
N5_2 C36_2 1.371(8)
N5_2 C39_2 1.456(8)
N5_2 C40_2 1.457(9)
C1_2 C22_2 1.325(8)
C1_2 C5_2 1.473(9)
C1_2 C2_2 1.540(9)
C2_2 C6_2 1.529(9)
C2_2 C3_2 1.557(9)
C3_2 C4_2 1.531(9)
C4_2 C10_2 1.384(9)
C4_2 C5_2 1.402(9)
C5_2 C7_2 1.432(9)
C7_2 C8_2 1.389(8)
C7_2 C11_2 1.505(8)
C8_2 C9_2 1.368(8)
C9_2 C10_2 1.427(9)
C10_2 C12_2 1.497(9)
C14_2 C19_2 1.368(9)
C14_2 C15_2 1.373(8)
C15_2 C16_2 1.379(9)
C16_2 C17_2 1.411(9)
C16_2 C20_2 1.487(9)
C17_2 C18_2 1.360(9)
C18_2 C19_2 1.390(9)
C18_2 C21_2 1.469(10)
C22_2 C26_2 1.508(9)
C22_2 C23_2 1.520(9)
C23_2 C27_2 1.527(9)
C23_2 C24_2 1.540(9)
C24_2 C25_2 1.491(9)
C25_2 C31_2 1.408(9)
C25_2 C26_2 1.412(8)
C26_2 C28_2 1.390(8)
C28_2 C29_2 1.442(9)
C28_2 C32_2 1.479(8)
C29_2 C30_2 1.393(8)
C30_2 C31_2 1.400(8)
C31_2 C33_2 1.514(8)
C34_2 C35_2 1.388(8)
C35_2 C36_2 1.425(9)
C36_2 C37_2 1.406(9)
C37_2 C38_2 1.349(9)
O1_3 C1_3 1.409(9)
O1_3 C4_3 1.417(9)
C1_3 C2_3 1.514(10)
C2_3 C3_3 1.495(10)
C3_3 C4_3 1.428(11)
O1_4 C4_4 1.457(13)
O1_4 C1_4 1.491(13)
C1_4 C2_4 1.519(15)
C2_4 C3_4 1.496(14)
C3_4 C4_4 1.581(15)
